data_7247945
loop_
_publ_author_name
'Asano, Akiko'
'Kawanami, Yukiko'
'Fujita, Mao'
'Yano, Yuta'
'Ide, Rio'
'Minoura, Katsuhiko'
'Kato, Takuma'
'Doi, Mitsunobu'

_publ_section_title
;
 Electronic substituent effect on the conformation of a
 phenylalanine-incorporated cyclic peptide
;
_journal_issue 2
_journal_name_full 'RSC Advances'
_journal_page_first 1062
_journal_page_last 1071
_journal_paper_doi 10.1039/D3RA07836A
_journal_volume 14
_journal_year 2024
_chemical_absolute_configuration rm
_chemical_formula_moiety 'C39 H49 Cl N8 O6 S2, 0.5(C2 H3 N)'
_chemical_formula_sum 'C40 H50.5 Cl N8.5 O6 S2'
_chemical_formula_weight 845.96
_chemical_name_systematic Phe(4Cl)_ASC
_space_group_crystal_system monoclinic
_space_group_IT_number 4
_space_group_name_Hall 'P 2yb'
_space_group_name_H-M_alt 'P 1 21 1'
_atom_sites_solution_hydrogens geom
_audit_creation_method SHELXL-2016/4
_audit_update_record
;
2023-08-22 deposited with the CCDC.	2023-12-19 downloaded from the CCDC.
;
_cell_angle_alpha 90
_cell_angle_beta 95.4400(10)
_cell_angle_gamma 90
_cell_formula_units_Z 4
_cell_length_a 15.6272(2)
_cell_length_b 16.6962(2)
_cell_length_c 16.1368(2)
_cell_measurement_reflns_used 33823
_cell_measurement_temperature 90
_cell_measurement_theta_max 74.1060
_cell_measurement_theta_min 2.7580
_cell_volume 4191.37(9)
_computing_cell_refinement 'CrysAlisPro 1.171.39.20a (Rigaku OD, 2015)'
_computing_data_collection 'CrysAlisPro 1.171.39.20a (Rigaku OD, 2015)'
_computing_data_reduction 'CrysAlisPro 1.171.39.20a (Rigaku OD, 2015)'
_computing_structure_refinement 'SHELXL-2016/4 (Sheldrick, 2016)'
_computing_structure_solution SHELXT
_diffrn_ambient_temperature 90
_diffrn_detector_area_resol_mean 5.881
_diffrn_measured_fraction_theta_full 1.000
_diffrn_measured_fraction_theta_max 0.986
_diffrn_measurement_device_type 'XtaLAB Pro: Kappa single'
_diffrn_measurement_method \w-scan
_diffrn_radiation_type CuK\a
_diffrn_radiation_wavelength 1.54184
_diffrn_reflns_av_R_equivalents 0.0287
_diffrn_reflns_av_unetI/netI 0.0310
_diffrn_reflns_Laue_measured_fraction_full 1.000
_diffrn_reflns_Laue_measured_fraction_max 0.986
_diffrn_reflns_limit_h_max 19
_diffrn_reflns_limit_h_min -19
_diffrn_reflns_limit_k_max 20
_diffrn_reflns_limit_k_min -20
_diffrn_reflns_limit_l_max 20
_diffrn_reflns_limit_l_min -19
_diffrn_reflns_number 46819
_diffrn_reflns_point_group_measured_fraction_full 0.999
_diffrn_reflns_point_group_measured_fraction_max 0.969
_diffrn_reflns_theta_full 67.684
_diffrn_reflns_theta_max 74.452
_diffrn_reflns_theta_min 2.751
_diffrn_source 'rotating anode'
_exptl_absorpt_coefficient_mu 2.205
_exptl_absorpt_correction_T_max 1.00000
_exptl_absorpt_correction_T_min 0.86377
_exptl_absorpt_correction_type multi-scan
_exptl_absorpt_process_details
;
CrysAlisPro 1.171.39.20a (Rigaku Oxford Diffraction, 2015)
Empirical absorption correction using spherical harmonics,
 implemented in SCALE3 ABSPACK scaling algorithm.
;
_exptl_crystal_colour colorless
_exptl_crystal_density_diffrn 1.341
_exptl_crystal_description block
_exptl_crystal_F_000 1788
_exptl_crystal_recrystallization_method 'Re-crystallisation from solvent: acetonitrile'
_exptl_crystal_size_max 0.25
_exptl_crystal_size_mid 0.16
_exptl_crystal_size_min 0.10
_refine_diff_density_max 0.769
_refine_diff_density_min -0.354
_refine_diff_density_rms 0.065
_refine_ls_abs_structure_details
;
 Flack x determined using 7283 quotients [(I+)-(I-)]/[(I+)+(I-)]
 (Parsons, Flack and Wagner, Acta Cryst. B69 (2013) 249-259).
;
_refine_ls_abs_structure_Flack 0.019(4)
_refine_ls_extinction_method none
_refine_ls_goodness_of_fit_ref 0.718
_refine_ls_hydrogen_treatment constr
_refine_ls_matrix_type full
_refine_ls_number_parameters 1037
_refine_ls_number_reflns 16582
_refine_ls_number_restraints 1
_refine_ls_restrained_S_all 0.718
_refine_ls_R_factor_all 0.0436
_refine_ls_R_factor_gt 0.0428
_refine_ls_shift/su_max 0.001
_refine_ls_shift/su_mean 0.000
_refine_ls_structure_factor_coef Fsqd
_refine_ls_weighting_details 'w=1/[\s^2^(Fo^2^)+(0.1088P)^2^+12.0171P] where P=(Fo^2^+2Fc^2^)/3'
_refine_ls_weighting_scheme calc
_refine_ls_wR_factor_gt 0.1329
_refine_ls_wR_factor_ref 0.1337
_reflns_Friedel_coverage 0.897
_reflns_Friedel_fraction_full 0.998
_reflns_Friedel_fraction_max 0.951
_reflns_number_gt 16132
_reflns_number_total 16582
_reflns_threshold_expression 'I > 2\s(I)'
_cod_data_source_file d3ra07836a2.cif
_cod_data_source_block phe4c
_cod_original_sg_symbol_H-M 'P 21'
_cod_original_formula_sum 'C40 H50.50 Cl N8.50 O6 S2'
_cod_database_code 7247945
_shelx_shelxl_version_number 2016/4
_shelx_space_group_comment
;
The symmetry employed for this shelxl refinement is uniquely defined
by the following loop, which should always be used as a source of
symmetry information in preference to the above space-group names.
They are only intended as comments.
;

loop_
_space_group_symop_operation_xyz
'x, y, z'
'-x, y+1/2, -z'

loop_
_atom_site_label
_atom_site_type_symbol
_atom_site_fract_x
_atom_site_fract_y
_atom_site_fract_z
_atom_site_U_iso_or_equiv
_atom_site_adp_type
_atom_site_occupancy
_atom_site_site_symmetry_order
_atom_site_calc_flag
_atom_site_refinement_flags_posn
_atom_site_refinement_flags_adp
_atom_site_refinement_flags_occupancy
_atom_site_disorder_assembly
_atom_site_disorder_group
N1C N 0.7179(3) 0.5712(3) 0.8485(3) 0.0345(10) Uani 1 1 d . . . . .
C1C C 0.6619(3) 0.5383(3) 0.8126(3) 0.0262(10) Uani 1 1 d . . . . .
C2C C 0.5907(3) 0.4966(3) 0.7663(3) 0.0339(11) Uani 1 1 d . . . . .
H2C1 H 0.537297 0.516011 0.783535 0.051 Uiso 1 1 calc R U . . .
H2C2 H 0.595480 0.440198 0.777100 0.051 Uiso 1 1 calc R U . . .
H2C3 H 0.592374 0.506278 0.707863 0.051 Uiso 1 1 calc R U . . .
N11A N 0.7963(2) 0.6658(2) 0.3770(2) 0.0189(7) Uani 1 1 d . . . . .
H11A H 0.772138 0.686856 0.417474 0.023 Uiso 1 1 calc R U . . .
C11A C 0.8822(3) 0.6900(3) 0.3610(3) 0.0204(9) Uani 1 1 d . . . . .
H11B H 0.883351 0.696918 0.300807 0.024 Uiso 1 1 calc R U . . .
C13A C 0.9039(3) 0.7710(3) 0.4034(3) 0.0253(9) Uani 1 1 d . . . . .
H13A H 0.859027 0.809474 0.386563 0.030 Uiso 1 1 calc R U . . .
H13B H 0.906197 0.764693 0.463369 0.030 Uiso 1 1 calc R U . . .
C14A C 0.9890(3) 0.8021(3) 0.3803(3) 0.0226(9) Uani 1 1 d . . . . .
C15A C 0.9949(3) 0.8386(3) 0.3038(3) 0.0299(11) Uani 1 1 d . . . . .
H15A H 0.945517 0.845815 0.267756 0.036 Uiso 1 1 calc R U . . .
C16A C 1.0734(3) 0.8644(3) 0.2803(3) 0.0309(11) Uani 1 1 d . . . . .
H16A H 1.076615 0.889036 0.229045 0.037 Uiso 1 1 calc R U . . .
C17A C 1.1470(3) 0.8531(3) 0.3341(3) 0.0255(9) Uani 1 1 d . . . . .
C18A C 1.1427(3) 0.8174(3) 0.4110(3) 0.0265(10) Uani 1 1 d . . . . .
H18A H 1.192222 0.810408 0.447061 0.032 Uiso 1 1 calc R U . . .
C19A C 1.0639(3) 0.7923(3) 0.4336(3) 0.0260(10) Uani 1 1 d . . . . .
H19A H 1.060692 0.768436 0.485296 0.031 Uiso 1 1 calc R U . . .
CL1A Cl 1.24543(8) 0.88586(8) 0.30454(8) 0.0336(3) Uani 1 1 d . . . . .
C25A C 0.9454(3) 0.6251(3) 0.3896(3) 0.0214(9) Uani 1 1 d . . . . .
N21A N 0.9881(2) 0.5828(2) 0.3427(2) 0.0226(8) Uani 1 1 d . . . . .
C21A C 1.0289(3) 0.5191(3) 0.3955(3) 0.0272(10) Uani 1 1 d . . . . .
H21A H 1.090020 0.515137 0.386793 0.033 Uiso 1 1 calc R U . . .
C22A C 0.9858(3) 0.4379(3) 0.3804(3) 0.0277(10) Uani 1 1 d . . . . .
O22A O 1.0192(2) 0.3775(2) 0.4123(3) 0.0399(9) Uani 1 1 d . . . . .
C23A C 1.0191(3) 0.5460(3) 0.4857(3) 0.0300(10) Uani 1 1 d . . . . .
H23A H 0.999018 0.501491 0.518347 0.036 Uiso 1 1 calc R U . . .
O23A O 0.9525(2) 0.6080(2) 0.4728(2) 0.0264(7) Uani 1 1 d . . . . .
C24A C 1.1002(4) 0.5823(4) 0.5291(4) 0.0453(14) Uani 1 1 d . . . . .
H24A H 1.143733 0.541789 0.537547 0.068 Uiso 1 1 calc R U . . .
H24B H 1.120169 0.624491 0.495387 0.068 Uiso 1 1 calc R U . . .
H24C H 1.088098 0.603714 0.581996 0.068 Uiso 1 1 calc R U . . .
N31A N 0.9086(2) 0.4385(2) 0.3359(3) 0.0230(8) Uani 1 1 d . . . . .
H31A H 0.895175 0.477645 0.302499 0.028 Uiso 1 1 calc R U . . .
C31A C 0.8476(3) 0.3738(3) 0.3434(3) 0.0237(9) Uani 1 1 d . . . . .
H31B H 0.878810 0.332555 0.377244 0.028 Uiso 1 1 calc R U . . .
C33A C 0.8160(4) 0.3331(3) 0.2612(3) 0.0301(11) Uani 1 1 d . . . . .
H33A H 0.774297 0.291871 0.273245 0.036 Uiso 1 1 calc R U . . .
C34A C 0.7715(4) 0.3905(3) 0.1965(3) 0.0361(12) Uani 1 1 d . . . . .
H34A H 0.724169 0.416267 0.219470 0.054 Uiso 1 1 calc R U . . .
H34B H 0.811869 0.430283 0.181923 0.054 Uiso 1 1 calc R U . . .
H34C H 0.750729 0.360958 0.147697 0.054 Uiso 1 1 calc R U . . .
C35A C 0.8918(4) 0.2914(3) 0.2259(4) 0.0388(13) Uani 1 1 d . . . . .
H35A H 0.872303 0.265698 0.174350 0.058 Uiso 1 1 calc R U . . .
H35B H 0.935040 0.330243 0.216441 0.058 Uiso 1 1 calc R U . . .
H35C H 0.915533 0.251978 0.264918 0.058 Uiso 1 1 calc R U . . .
C44A C 0.7774(3) 0.4030(3) 0.3941(3) 0.0208(9) Uani 1 1 d . . . . .
N41A N 0.7866(2) 0.4634(2) 0.4466(2) 0.0202(7) Uani 1 1 d . . . . .
C41A C 0.7146(3) 0.4708(3) 0.4899(3) 0.0217(9) Uani 1 1 d . . . . .
C42A C 0.7072(3) 0.5344(3) 0.5524(3) 0.0198(8) Uani 1 1 d . . . . .
O42A O 0.64010(19) 0.5438(2) 0.58571(19) 0.0222(6) Uani 1 1 d . . . . .
C43A C 0.6504(3) 0.4158(3) 0.4704(3) 0.0225(9) Uani 1 1 d . . . . .
H43A H 0.598838 0.413001 0.494702 0.027 Uiso 1 1 calc R U . . .
S43A S 0.68010(7) 0.35340(7) 0.39455(7) 0.0243(2) Uani 1 1 d . . . . .
N51A N 0.7780(2) 0.5795(2) 0.5721(2) 0.0188(7) Uani 1 1 d . . . . .
H51A H 0.822169 0.574338 0.544558 0.023 Uiso 1 1 calc R U . . .
C51A C 0.7793(3) 0.6374(3) 0.6407(3) 0.0195(8) Uani 1 1 d . . . . .
H51B H 0.749441 0.612359 0.684695 0.023 Uiso 1 1 calc R U . . .
C53A C 0.8712(3) 0.6560(3) 0.6783(3) 0.0229(9) Uani 1 1 d . . . . .
H53A H 0.904214 0.676996 0.634359 0.027 Uiso 1 1 calc R U . . .
C54A C 0.8672(3) 0.7200(3) 0.7455(3) 0.0315(11) Uani 1 1 d . . . . .
H54A H 0.840112 0.767282 0.721365 0.047 Uiso 1 1 calc R U . . .
H54B H 0.834453 0.700176 0.788576 0.047 Uiso 1 1 calc R U . . .
H54C H 0.924341 0.732811 0.768749 0.047 Uiso 1 1 calc R U . . .
C55A C 0.9138(3) 0.5786(3) 0.7127(3) 0.0266(10) Uani 1 1 d . . . . .
H55A H 0.878781 0.556100 0.753373 0.032 Uiso 1 1 calc R U . . .
H55B H 0.914568 0.540390 0.667487 0.032 Uiso 1 1 calc R U . . .
C56A C 1.0051(3) 0.5888(3) 0.7532(4) 0.0341(12) Uani 1 1 d . . . . .
H56A H 1.026913 0.537858 0.772925 0.051 Uiso 1 1 calc R U . . .
H56B H 1.040855 0.609638 0.713037 0.051 Uiso 1 1 calc R U . . .
H56C H 1.005008 0.625373 0.799069 0.051 Uiso 1 1 calc R U . . .
C65A C 0.7282(3) 0.7100(3) 0.6122(3) 0.0188(8) Uani 1 1 d . . . . .
N61A N 0.6599(2) 0.7341(2) 0.6418(2) 0.0197(7) Uani 1 1 d . . . . .
C61A C 0.6261(3) 0.8000(3) 0.5873(3) 0.0208(9) Uani 1 1 d . . . . .
H61A H 0.609827 0.845636 0.620618 0.025 Uiso 1 1 calc R U . . .
C62A C 0.5503(3) 0.7734(3) 0.5271(3) 0.0215(9) Uani 1 1 d . . . . .
O62A O 0.5133(2) 0.8233(2) 0.4801(2) 0.0289(7) Uani 1 1 d . . . . .
C63A C 0.7025(3) 0.8227(3) 0.5373(3) 0.0219(9) Uani 1 1 d . . . . .
H63A H 0.682634 0.831319 0.478535 0.026 Uiso 1 1 calc R U . . .
O63A O 0.75733(19) 0.75105(19) 0.54698(18) 0.0196(6) Uani 1 1 d . . . . .
C64A C 0.7544(3) 0.8943(3) 0.5720(3) 0.0290(10) Uani 1 1 d . . . . .
H64A H 0.719453 0.941656 0.566104 0.043 Uiso 1 1 calc R U . . .
H64B H 0.772313 0.885466 0.629788 0.043 Uiso 1 1 calc R U . . .
H64C H 0.804009 0.900990 0.541890 0.043 Uiso 1 1 calc R U . . .
N71A N 0.5298(2) 0.6948(2) 0.5269(2) 0.0203(7) Uani 1 1 d . . . . .
H71A H 0.545130 0.665603 0.569629 0.024 Uiso 1 1 calc R U . . .
C71A C 0.4819(3) 0.6595(3) 0.4542(3) 0.0201(8) Uani 1 1 d . . . . .
H71B H 0.456966 0.703826 0.420121 0.024 Uiso 1 1 calc R U . . .
C73A C 0.4064(3) 0.6060(3) 0.4765(3) 0.0215(9) Uani 1 1 d . . . . .
H73A H 0.381886 0.580681 0.424893 0.026 Uiso 1 1 calc R U . . .
C74A C 0.4341(3) 0.5391(3) 0.5375(3) 0.0270(10) Uani 1 1 d . . . . .
H74A H 0.477937 0.507460 0.515504 0.041 Uiso 1 1 calc R U . . .
H74B H 0.456173 0.561898 0.589829 0.041 Uiso 1 1 calc R U . . .
H74C H 0.385478 0.505795 0.545612 0.041 Uiso 1 1 calc R U . . .
C75A C 0.3367(3) 0.6587(3) 0.5078(3) 0.0322(11) Uani 1 1 d . . . . .
H75A H 0.321204 0.699912 0.467697 0.048 Uiso 1 1 calc R U . . .
H75B H 0.287105 0.626598 0.515588 0.048 Uiso 1 1 calc R U . . .
H75C H 0.357800 0.682702 0.559804 0.048 Uiso 1 1 calc R U . . .
C84A C 0.5443(3) 0.6170(3) 0.4035(3) 0.0193(8) Uani 1 1 d . . . . .
N81A N 0.6239(2) 0.6402(2) 0.4013(2) 0.0186(7) Uani 1 1 d . . . . .
C81A C 0.6630(3) 0.5953(3) 0.3438(3) 0.0197(8) Uani 1 1 d . . . . .
C82A C 0.7539(3) 0.6095(3) 0.3277(3) 0.0188(8) Uani 1 1 d . . . . .
O82A O 0.7868(2) 0.57379(19) 0.27246(19) 0.0209(6) Uani 1 1 d . . . . .
C83A C 0.6135(3) 0.5383(3) 0.3024(3) 0.0216(9) Uani 1 1 d . . . . .
H83A H 0.631408 0.504211 0.261835 0.026 Uiso 1 1 calc R U . . .
S83A S 0.51289(6) 0.53909(6) 0.33651(6) 0.0195(2) Uani 1 1 d . . . . .
N11B N 0.3004(2) 0.3552(2) 0.1299(2) 0.0213(7) Uani 1 1 d . . . . .
H11C H 0.270292 0.330392 0.090506 0.026 Uiso 1 1 calc R U . . .
C11B C 0.3904(3) 0.3332(3) 0.1510(3) 0.0208(9) Uani 1 1 d . . . . .
H11D H 0.401126 0.332239 0.211770 0.025 Uiso 1 1 calc R U . . .
C13B C 0.4062(3) 0.2488(3) 0.1189(3) 0.0256(10) Uani 1 1 d . . . . .
H13C H 0.363124 0.212837 0.137323 0.031 Uiso 1 1 calc R U . . .
H13D H 0.399920 0.249365 0.058508 0.031 Uiso 1 1 calc R U . . .
C14B C 0.4947(3) 0.2176(3) 0.1490(3) 0.0216(9) Uani 1 1 d . . . . .
C15B C 0.5610(4) 0.2160(3) 0.0971(3) 0.0300(10) Uani 1 1 d . . . . .
H15B H 0.551022 0.236054 0.043266 0.036 Uiso 1 1 calc R U . . .
C16B C 0.6419(3) 0.1851(3) 0.1237(3) 0.0318(11) Uani 1 1 d . . . . .
H16B H 0.685649 0.184784 0.088444 0.038 Uiso 1 1 calc R U . . .
C17B C 0.6554(3) 0.1552(3) 0.2029(3) 0.0256(9) Uani 1 1 d . . . . .
C18B C 0.5917(3) 0.1570(3) 0.2568(3) 0.0320(11) Uani 1 1 d . . . . .
H18B H 0.602180 0.137175 0.310693 0.038 Uiso 1 1 calc R U . . .
C19B C 0.5120(3) 0.1888(3) 0.2293(3) 0.0305(11) Uani 1 1 d . . . . .
H19B H 0.469286 0.190860 0.265668 0.037 Uiso 1 1 calc R U . . .
CL2B Cl 0.75500(8) 0.11296(8) 0.23631(9) 0.0373(3) Uani 1 1 d . . . . .
C25B C 0.4481(3) 0.3953(3) 0.1187(3) 0.0187(8) Uani 1 1 d . . . . .
N21B N 0.4966(2) 0.4435(2) 0.1625(2) 0.0191(7) Uani 1 1 d . . . . .
C21B C 0.5305(3) 0.5002(3) 0.1041(3) 0.0200(9) Uani 1 1 d . . . . .
H21B H 0.592804 0.505733 0.116500 0.024 Uiso 1 1 calc R U . . .
C22B C 0.4876(3) 0.5826(3) 0.1052(3) 0.0191(8) Uani 1 1 d . . . . .
O22B O 0.5186(2) 0.6384(2) 0.0692(2) 0.0298(7) Uani 1 1 d . . . . .
C23B C 0.5100(3) 0.4615(3) 0.0176(3) 0.0236(9) Uani 1 1 d . . . . .
H23B H 0.486512 0.501382 -0.023008 0.028 Uiso 1 1 calc R U . . .
O23B O 0.4439(2) 0.40197(19) 0.03372(19) 0.0216(6) Uani 1 1 d . . . . .
C24B C 0.5862(3) 0.4189(3) -0.0138(3) 0.0315(11) Uani 1 1 d . . . . .
H24D H 0.629394 0.457373 -0.024443 0.047 Uiso 1 1 calc R U . . .
H24E H 0.609468 0.381369 0.027437 0.047 Uiso 1 1 calc R U . . .
H24F H 0.567872 0.390777 -0.064331 0.047 Uiso 1 1 calc R U . . .
N31B N 0.4137(2) 0.5869(2) 0.1420(2) 0.0204(7) Uani 1 1 d . . . . .
H31C H 0.402944 0.551923 0.178706 0.024 Uiso 1 1 calc R U . . .
C31B C 0.3519(3) 0.6507(3) 0.1197(3) 0.0215(9) Uani 1 1 d . . . . .
H31D H 0.379872 0.687372 0.083343 0.026 Uiso 1 1 calc R U . . .
C33B C 0.3278(3) 0.7009(3) 0.1937(3) 0.0238(9) Uani 1 1 d . . . . .
H33B H 0.287622 0.742426 0.171520 0.029 Uiso 1 1 calc R U . . .
C34B C 0.4084(3) 0.7435(3) 0.2333(3) 0.0279(10) Uani 1 1 d . . . . .
H34D H 0.434832 0.772693 0.191315 0.042 Uiso 1 1 calc R U . . .
H34E H 0.392679 0.779854 0.275375 0.042 Uiso 1 1 calc R U . . .
H34F H 0.448130 0.704500 0.258074 0.042 Uiso 1 1 calc R U . . .
C35B C 0.2832(3) 0.6535(3) 0.2579(3) 0.0288(10) Uani 1 1 d . . . . .
H35D H 0.233153 0.627657 0.231131 0.043 Uiso 1 1 calc R U . . .
H35E H 0.321976 0.613806 0.282875 0.043 Uiso 1 1 calc R U . . .
H35F H 0.266525 0.689161 0.300175 0.043 Uiso 1 1 calc R U . . .
C44B C 0.2764(3) 0.6144(3) 0.0669(3) 0.0204(8) Uani 1 1 d . . . . .
N41B N 0.2815(2) 0.5483(2) 0.0244(2) 0.0189(7) Uani 1 1 d . . . . .
C41B C 0.2053(3) 0.5351(3) -0.0240(3) 0.0197(8) Uani 1 1 d . . . . .
C42B C 0.1941(3) 0.4650(2) -0.0806(3) 0.0179(8) Uani 1 1 d . . . . .
O42B O 0.1258(2) 0.45165(18) -0.1229(2) 0.0224(6) Uani 1 1 d . . . . .
C43B C 0.1432(3) 0.5912(3) -0.0189(3) 0.0215(9) Uani 1 1 d . . . . .
H43B H 0.089412 0.590421 -0.048985 0.026 Uiso 1 1 calc R U . . .
S43B S 0.17844(7) 0.66324(6) 0.05071(7) 0.0232(2) Uani 1 1 d . . . . .
N51B N 0.2641(2) 0.4180(2) -0.0829(2) 0.0184(7) Uani 1 1 d . . . . .
H51C H 0.310115 0.428157 -0.051096 0.022 Uiso 1 1 calc R U . . .
C51B C 0.2613(3) 0.3500(3) -0.1396(3) 0.0183(8) Uani 1 1 d . . . . .
H51D H 0.231297 0.367399 -0.192656 0.022 Uiso 1 1 calc R U . . .
C53B C 0.3517(3) 0.3236(3) -0.1568(3) 0.0189(8) Uani 1 1 d . . . . .
H53B H 0.383790 0.311177 -0.103190 0.023 Uiso 1 1 calc R U . . .
C54B C 0.3471(3) 0.2474(3) -0.2091(3) 0.0236(9) Uani 1 1 d . . . . .
H54D H 0.404088 0.231334 -0.219501 0.035 Uiso 1 1 calc R U . . .
H54E H 0.320680 0.205523 -0.179631 0.035 Uiso 1 1 calc R U . . .
H54F H 0.313585 0.257243 -0.261075 0.035 Uiso 1 1 calc R U . . .
C55B C 0.3992(3) 0.3911(3) -0.1973(3) 0.0232(9) Uani 1 1 d . . . . .
H55C H 0.397866 0.438450 -0.162571 0.028 Uiso 1 1 calc R U . . .
H55D H 0.458925 0.375587 -0.198167 0.028 Uiso 1 1 calc R U . . .
C56B C 0.3642(4) 0.4133(4) -0.2848(4) 0.0431(14) Uani 1 1 d . . . . .
H56D H 0.398011 0.455886 -0.304826 0.065 Uiso 1 1 calc R U . . .
H56E H 0.366817 0.367466 -0.320496 0.065 Uiso 1 1 calc R U . . .
H56F H 0.305612 0.430479 -0.284816 0.065 Uiso 1 1 calc R U . . .
C65B C 0.2093(3) 0.2834(2) -0.1063(3) 0.0165(8) Uani 1 1 d . . . . .
N61B N 0.1361(2) 0.2605(2) -0.1380(2) 0.0186(7) Uani 1 1 d . . . . .
C61B C 0.1057(3) 0.2031(3) -0.0778(3) 0.0191(8) Uani 1 1 d . . . . .
H61B H 0.081320 0.155733 -0.107052 0.023 Uiso 1 1 calc R U . . .
C62B C 0.0395(3) 0.2405(3) -0.0251(3) 0.0198(9) Uani 1 1 d . . . . .
O62B O 0.0097(2) 0.1995(2) 0.0280(2) 0.0278(7) Uani 1 1 d . . . . .
C63B C 0.1880(3) 0.1800(3) -0.0218(3) 0.0179(8) Uani 1 1 d . . . . .
H63B H 0.176108 0.174755 0.036469 0.021 Uiso 1 1 calc R U . . .
O63B O 0.24319(19) 0.24988(18) -0.03353(18) 0.0186(6) Uani 1 1 d . . . . .
C64B C 0.2320(3) 0.1062(3) -0.0511(3) 0.0229(9) Uani 1 1 d . . . . .
H64D H 0.196797 0.060088 -0.043836 0.034 Uiso 1 1 calc R U . . .
H64E H 0.240718 0.111917 -0.108864 0.034 Uiso 1 1 calc R U . . .
H64F H 0.286574 0.099639 -0.019084 0.034 Uiso 1 1 calc R U . . .
N71B N 0.0179(2) 0.3186(2) -0.0395(2) 0.0190(7) Uani 1 1 d . . . . .
H71C H 0.028820 0.341665 -0.084939 0.023 Uiso 1 1 calc R U . . .
C71B C -0.0238(3) 0.3623(3) 0.0234(3) 0.0183(8) Uani 1 1 d . . . . .
H71D H -0.050390 0.322111 0.057006 0.022 Uiso 1 1 calc R U . . .
C73B C -0.0965(3) 0.4195(3) -0.0107(3) 0.0212(9) Uani 1 1 d . . . . .
H73B H -0.118725 0.444707 0.037721 0.025 Uiso 1 1 calc R U . . .
C74B C -0.1710(3) 0.3725(3) -0.0556(3) 0.0262(10) Uani 1 1 d . . . . .
H74D H -0.187994 0.330418 -0.020072 0.039 Uiso 1 1 calc R U . . .
H74E H -0.218715 0.407790 -0.069282 0.039 Uiso 1 1 calc R U . . .
H74F H -0.153048 0.349632 -0.105788 0.039 Uiso 1 1 calc R U . . .
C75B C -0.0671(3) 0.4867(3) -0.0643(3) 0.0245(9) Uani 1 1 d . . . . .
H75D H -0.020446 0.514931 -0.034357 0.037 Uiso 1 1 calc R U . . .
H75E H -0.048364 0.464781 -0.114516 0.037 Uiso 1 1 calc R U . . .
H75F H -0.114032 0.522938 -0.078010 0.037 Uiso 1 1 calc R U . . .
C85B C 0.0449(3) 0.4039(3) 0.0812(3) 0.0196(8) Uani 1 1 d . . . . .
N81B N 0.1254(2) 0.3825(2) 0.0892(2) 0.0195(7) Uani 1 1 d . . . . .
C81B C 0.1705(3) 0.4273(3) 0.1508(3) 0.0210(9) Uani 1 1 d . . . . .
C82B C 0.2641(3) 0.4143(3) 0.1721(3) 0.0211(9) Uani 1 1 d . . . . .
O82B O 0.3056(2) 0.4549(2) 0.2261(2) 0.0253(7) Uani 1 1 d . . . . .
C83B C 0.1239(3) 0.4825(3) 0.1892(3) 0.0242(9) Uani 1 1 d . . . . .
H83B H 0.145885 0.516600 0.231540 0.029 Uiso 1 1 calc R U . . .
S83B S 0.01937(7) 0.48000(7) 0.14796(7) 0.0243(2) Uani 1 1 d . . . . .

loop_
_atom_site_aniso_label
_atom_site_aniso_U_11
_atom_site_aniso_U_22
_atom_site_aniso_U_33
_atom_site_aniso_U_23
_atom_site_aniso_U_13
_atom_site_aniso_U_12
N1C 0.035(2) 0.036(2) 0.033(2) -0.0005(19) 0.0065(19) 0.001(2)
C1C 0.028(2) 0.022(2) 0.030(2) 0.0065(19) 0.0089(19) 0.004(2)
C2C 0.029(3) 0.037(3) 0.036(3) 0.004(2) 0.010(2) -0.006(2)
N11A 0.0162(17) 0.0229(18) 0.0181(17) 0.0001(14) 0.0045(13) -0.0009(14)
C11A 0.016(2) 0.023(2) 0.022(2) 0.0015(17) 0.0037(16) -0.0029(16)
C13A 0.025(2) 0.025(2) 0.026(2) -0.0040(18) 0.0050(18) -0.0040(18)
C14A 0.023(2) 0.020(2) 0.025(2) -0.0014(17) 0.0052(18) -0.0039(17)
C15A 0.026(2) 0.033(3) 0.030(2) -0.001(2) -0.0029(19) -0.007(2)
C16A 0.032(3) 0.037(3) 0.024(2) 0.001(2) 0.0047(19) -0.011(2)
C17A 0.024(2) 0.023(2) 0.031(2) -0.0110(19) 0.0080(18) -0.0069(18)
C18A 0.025(2) 0.026(2) 0.028(2) -0.0073(19) -0.0020(19) -0.0030(19)
C19A 0.030(2) 0.024(2) 0.023(2) -0.0012(18) 0.0005(19) -0.0057(19)
CL1A 0.0259(6) 0.0356(6) 0.0413(7) -0.0094(5) 0.0137(5) -0.0103(5)
C25A 0.016(2) 0.023(2) 0.026(2) 0.0013(17) 0.0002(16) -0.0067(17)
N21A 0.0164(17) 0.0236(19) 0.029(2) 0.0039(16) 0.0069(15) 0.0004(15)
C21A 0.016(2) 0.034(3) 0.032(2) 0.007(2) 0.0058(18) 0.0041(18)
C22A 0.022(2) 0.030(2) 0.033(2) 0.008(2) 0.0111(19) 0.0053(19)
O22A 0.0253(18) 0.034(2) 0.061(3) 0.0157(19) 0.0060(17) 0.0074(15)
C23A 0.023(2) 0.038(3) 0.029(2) 0.006(2) 0.0011(18) 0.004(2)
O23A 0.0208(16) 0.0336(18) 0.0247(16) 0.0014(14) 0.0016(12) 0.0035(14)
C24A 0.031(3) 0.055(4) 0.047(3) -0.006(3) -0.009(2) 0.010(3)
N31A 0.0211(18) 0.0200(18) 0.029(2) 0.0026(15) 0.0066(15) 0.0004(15)
C31A 0.024(2) 0.018(2) 0.031(2) 0.0042(17) 0.0091(18) 0.0025(17)
C33A 0.037(3) 0.018(2) 0.037(3) -0.0041(19) 0.014(2) -0.002(2)
C34A 0.045(3) 0.030(3) 0.033(3) -0.010(2) 0.004(2) 0.004(2)
C35A 0.053(3) 0.022(2) 0.045(3) -0.001(2) 0.026(3) 0.001(2)
C44A 0.018(2) 0.018(2) 0.027(2) 0.0039(17) 0.0032(17) 0.0020(16)
N41A 0.0194(18) 0.0187(18) 0.0225(18) 0.0035(14) 0.0016(14) 0.0026(14)
C41A 0.017(2) 0.024(2) 0.024(2) 0.0021(17) 0.0030(16) -0.0014(17)
C42A 0.019(2) 0.018(2) 0.022(2) 0.0038(17) -0.0012(16) 0.0023(16)
O42A 0.0164(14) 0.0253(16) 0.0256(16) 0.0004(13) 0.0059(12) -0.0014(12)
C43A 0.020(2) 0.022(2) 0.025(2) 0.0030(17) 0.0012(17) -0.0021(17)
S43A 0.0241(5) 0.0201(5) 0.0290(6) -0.0021(4) 0.0040(4) -0.0024(4)
N51A 0.0156(16) 0.0215(18) 0.0193(17) 0.0028(14) 0.0010(13) -0.0014(14)
C51A 0.018(2) 0.022(2) 0.019(2) -0.0010(16) 0.0031(16) -0.0002(16)
C53A 0.019(2) 0.023(2) 0.026(2) 0.0017(18) 0.0019(17) -0.0022(17)
C54A 0.022(2) 0.037(3) 0.034(3) -0.002(2) -0.003(2) -0.001(2)
C55A 0.021(2) 0.027(2) 0.030(2) 0.0084(19) -0.0059(18) -0.0009(19)
C56A 0.022(2) 0.033(3) 0.044(3) 0.013(2) -0.008(2) -0.002(2)
C65A 0.016(2) 0.022(2) 0.0180(19) -0.0021(16) -0.0010(15) -0.0052(16)
N61A 0.0176(17) 0.0217(18) 0.0194(17) 0.0005(14) -0.0002(14) -0.0010(14)
C61A 0.019(2) 0.017(2) 0.026(2) -0.0035(17) 0.0030(17) 0.0027(16)
C62A 0.016(2) 0.023(2) 0.026(2) -0.0052(18) 0.0049(17) -0.0003(17)
O62A 0.0217(16) 0.0229(16) 0.041(2) 0.0033(14) -0.0057(14) 0.0048(13)
C63A 0.021(2) 0.020(2) 0.024(2) -0.0010(17) 0.0002(17) -0.0012(17)
O63A 0.0177(14) 0.0199(15) 0.0213(15) 0.0021(12) 0.0020(11) 0.0019(12)
C64A 0.024(2) 0.024(2) 0.038(3) 0.000(2) 0.002(2) -0.0055(19)
N71A 0.0204(18) 0.0213(18) 0.0192(17) -0.0036(14) 0.0007(14) -0.0024(14)
C71A 0.017(2) 0.021(2) 0.022(2) -0.0022(17) -0.0011(16) 0.0011(17)
C73A 0.0146(19) 0.028(2) 0.022(2) -0.0056(18) 0.0032(16) -0.0030(17)
C74A 0.019(2) 0.030(2) 0.033(2) -0.003(2) 0.0058(18) -0.0047(19)
C75A 0.022(2) 0.040(3) 0.035(3) -0.007(2) 0.004(2) 0.003(2)
C84A 0.019(2) 0.019(2) 0.0194(19) -0.0005(16) -0.0008(16) 0.0017(16)
N81A 0.0188(17) 0.0150(16) 0.0219(17) 0.0008(13) 0.0017(14) 0.0010(13)
C81A 0.017(2) 0.021(2) 0.021(2) 0.0047(16) 0.0008(16) 0.0016(16)
C82A 0.018(2) 0.0152(19) 0.022(2) 0.0054(16) -0.0027(16) -0.0023(15)
O82A 0.0220(15) 0.0208(15) 0.0204(15) -0.0009(12) 0.0040(12) -0.0002(12)
C83A 0.023(2) 0.023(2) 0.019(2) -0.0054(17) -0.0009(16) 0.0008(18)
S83A 0.0158(5) 0.0215(5) 0.0209(5) -0.0030(4) 0.0009(4) -0.0021(4)
N11B 0.0174(17) 0.0192(17) 0.0265(19) -0.0021(15) -0.0022(14) -0.0008(14)
C11B 0.019(2) 0.019(2) 0.023(2) 0.0013(16) -0.0041(16) 0.0009(16)
C13B 0.023(2) 0.017(2) 0.035(2) -0.0002(18) -0.0075(18) 0.0019(17)
C14B 0.026(2) 0.0134(19) 0.025(2) -0.0016(16) -0.0019(18) -0.0006(16)
C15B 0.038(3) 0.030(3) 0.022(2) -0.0011(19) 0.004(2) 0.008(2)
C16B 0.033(3) 0.038(3) 0.026(2) -0.004(2) 0.011(2) 0.006(2)
C17B 0.025(2) 0.022(2) 0.030(2) -0.0001(18) -0.0004(18) 0.0011(18)
C18B 0.031(3) 0.043(3) 0.022(2) 0.009(2) 0.0011(19) 0.004(2)
C19B 0.025(2) 0.037(3) 0.031(3) 0.011(2) 0.0069(19) 0.004(2)
CL2B 0.0249(6) 0.0357(6) 0.0500(7) -0.0010(6) -0.0028(5) 0.0082(5)
C25B 0.0170(19) 0.017(2) 0.021(2) -0.0001(16) -0.0019(16) 0.0042(16)
N21B 0.0186(17) 0.0173(17) 0.0212(18) -0.0014(14) 0.0015(14) 0.0005(14)
C21B 0.018(2) 0.021(2) 0.021(2) -0.0005(16) 0.0007(16) -0.0001(16)
C22B 0.019(2) 0.018(2) 0.019(2) -0.0001(16) -0.0034(16) -0.0028(16)
O22B 0.0246(17) 0.0232(16) 0.042(2) 0.0053(14) 0.0044(15) -0.0050(13)
C23B 0.022(2) 0.024(2) 0.024(2) 0.0006(18) -0.0002(17) -0.0040(18)
O23B 0.0228(15) 0.0245(16) 0.0171(14) -0.0016(12) -0.0010(12) -0.0035(12)
C24B 0.030(3) 0.037(3) 0.028(2) -0.004(2) 0.008(2) 0.000(2)
N31B 0.0196(17) 0.0171(17) 0.0240(18) -0.0002(14) 0.0000(14) 0.0000(14)
C31B 0.021(2) 0.015(2) 0.028(2) 0.0008(17) -0.0002(17) -0.0005(16)
C33B 0.023(2) 0.019(2) 0.029(2) -0.0049(18) -0.0027(18) -0.0008(17)
C34B 0.029(2) 0.023(2) 0.031(2) -0.0056(19) -0.0035(19) -0.0008(19)
C35B 0.034(3) 0.025(2) 0.028(2) -0.0067(19) 0.005(2) -0.001(2)
C44B 0.020(2) 0.016(2) 0.025(2) 0.0015(17) 0.0045(17) -0.0009(16)
N41B 0.0178(17) 0.0167(17) 0.0225(17) 0.0002(14) 0.0033(14) 0.0010(14)
C41B 0.020(2) 0.0156(19) 0.023(2) -0.0012(17) -0.0006(16) -0.0002(17)
C42B 0.019(2) 0.0152(19) 0.020(2) 0.0004(15) 0.0030(16) -0.0030(15)
O42B 0.0181(15) 0.0187(15) 0.0294(16) -0.0027(13) -0.0027(12) 0.0009(12)
C43B 0.019(2) 0.019(2) 0.026(2) 0.0010(16) -0.0002(17) 0.0003(16)
S43B 0.0209(5) 0.0172(5) 0.0310(6) -0.0050(4) -0.0005(4) 0.0031(4)
N51B 0.0163(17) 0.0158(17) 0.0223(17) -0.0033(14) -0.0016(14) -0.0015(13)
C51B 0.018(2) 0.0174(19) 0.0185(19) -0.0023(16) -0.0009(15) -0.0008(16)
C53B 0.018(2) 0.0178(19) 0.021(2) -0.0031(16) 0.0040(16) -0.0013(16)
C54B 0.022(2) 0.022(2) 0.028(2) -0.0081(18) 0.0048(17) -0.0007(17)
C55B 0.021(2) 0.022(2) 0.027(2) -0.0019(18) 0.0055(17) -0.0028(17)
C56B 0.048(3) 0.047(3) 0.034(3) 0.015(3) 0.005(3) -0.011(3)
C65B 0.018(2) 0.0158(19) 0.0164(18) -0.0042(15) 0.0037(15) 0.0035(15)
N61B 0.0172(17) 0.0167(17) 0.0217(17) -0.0029(14) 0.0005(14) 0.0003(14)
C61B 0.016(2) 0.0164(19) 0.025(2) -0.0018(16) 0.0007(16) -0.0003(16)
C62B 0.0129(18) 0.016(2) 0.030(2) -0.0007(17) -0.0005(16) -0.0023(15)
O62B 0.0235(16) 0.0201(16) 0.0415(19) 0.0034(14) 0.0120(14) -0.0029(13)
C63B 0.0168(19) 0.018(2) 0.019(2) 0.0004(16) 0.0032(15) -0.0003(16)
O63B 0.0183(14) 0.0160(14) 0.0210(14) 0.0016(11) -0.0008(11) -0.0008(11)
C64B 0.023(2) 0.016(2) 0.030(2) 0.0028(17) 0.0069(18) 0.0020(17)
N71B 0.0196(17) 0.0149(16) 0.0228(18) -0.0014(14) 0.0030(14) 0.0016(14)
C71B 0.0179(19) 0.0167(19) 0.021(2) 0.0001(16) 0.0053(16) -0.0009(16)
C73B 0.0150(19) 0.020(2) 0.029(2) -0.0046(17) 0.0021(17) 0.0017(16)
C74B 0.018(2) 0.022(2) 0.039(3) -0.0008(19) 0.0032(18) -0.0009(17)
C75B 0.021(2) 0.020(2) 0.033(2) -0.0007(18) 0.0041(18) 0.0015(17)
C85B 0.022(2) 0.019(2) 0.0183(19) 0.0001(16) 0.0045(16) 0.0013(17)
N81B 0.0189(17) 0.0173(17) 0.0228(18) 0.0013(14) 0.0039(14) -0.0027(14)
C81B 0.023(2) 0.018(2) 0.022(2) 0.0029(16) 0.0035(17) -0.0014(17)
C82B 0.024(2) 0.017(2) 0.022(2) 0.0007(16) -0.0014(17) -0.0008(17)
O82B 0.0236(16) 0.0254(16) 0.0257(16) -0.0044(13) -0.0043(13) -0.0016(13)
C83B 0.025(2) 0.022(2) 0.025(2) 0.0005(18) 0.0020(18) -0.0014(18)
S83B 0.0214(5) 0.0235(5) 0.0281(5) -0.0054(4) 0.0038(4) 0.0009(4)

loop_
_atom_type_symbol
_atom_type_description
_atom_type_scat_dispersion_real
_atom_type_scat_dispersion_imag
_atom_type_scat_source
C C 0.0181 0.0091 'International Tables Vol C Tables 4.2.6.8 and 6.1.1.4'
H H 0.0000 0.0000 'International Tables Vol C Tables 4.2.6.8 and 6.1.1.4'
N N 0.0311 0.0180 'International Tables Vol C Tables 4.2.6.8 and 6.1.1.4'
O O 0.0492 0.0322 'International Tables Vol C Tables 4.2.6.8 and 6.1.1.4'
S S 0.3331 0.5567 'International Tables Vol C Tables 4.2.6.8 and 6.1.1.4'
Cl Cl 0.3639 0.7018 'International Tables Vol C Tables 4.2.6.8 and 6.1.1.4'

loop_
_geom_angle_atom_site_label_1
_geom_angle_atom_site_label_2
_geom_angle_atom_site_label_3
_geom_angle
_geom_angle_site_symmetry_1
_geom_angle_site_symmetry_3
_geom_angle_publ_flag
N1C C1C C2C 179.6(6) . . ?
C1C C2C H2C1 109.5 . . ?
C1C C2C H2C2 109.5 . . ?
H2C1 C2C H2C2 109.5 . . ?
C1C C2C H2C3 109.5 . . ?
H2C1 C2C H2C3 109.5 . . ?
H2C2 C2C H2C3 109.5 . . ?
C82A N11A C11A 119.8(4) . . ?
C82A N11A H11A 120.1 . . ?
C11A N11A H11A 120.1 . . ?
N11A C11A C25A 109.6(4) . . ?
N11A C11A C13A 109.6(4) . . ?
C25A C11A C13A 112.6(4) . . ?
N11A C11A H11B 108.3 . . ?
C25A C11A H11B 108.3 . . ?
C13A C11A H11B 108.3 . . ?
C14A C13A C11A 110.8(4) . . ?
C14A C13A H13A 109.5 . . ?
C11A C13A H13A 109.5 . . ?
C14A C13A H13B 109.5 . . ?
C11A C13A H13B 109.5 . . ?
H13A C13A H13B 108.1 . . ?
C15A C14A C19A 118.5(4) . . ?
C15A C14A C13A 120.4(4) . . ?
C19A C14A C13A 121.0(4) . . ?
C16A C15A C14A 121.0(5) . . ?
C16A C15A H15A 119.5 . . ?
C14A C15A H15A 119.5 . . ?
C17A C16A C15A 119.3(5) . . ?
C17A C16A H16A 120.3 . . ?
C15A C16A H16A 120.3 . . ?
C16A C17A C18A 120.8(4) . . ?
C16A C17A CL1A 119.2(4) . . ?
C18A C17A CL1A 119.9(4) . . ?
C19A C18A C17A 119.1(5) . . ?
C19A C18A H18A 120.5 . . ?
C17A C18A H18A 120.5 . . ?
C18A C19A C14A 121.3(4) . . ?
C18A C19A H19A 119.4 . . ?
C14A C19A H19A 119.4 . . ?
N21A C25A O23A 118.1(4) . . ?
N21A C25A C11A 125.6(4) . . ?
O23A C25A C11A 116.1(4) . . ?
C25A N21A C21A 106.3(4) . . ?
N21A C21A C22A 113.0(4) . . ?
N21A C21A C23A 105.0(4) . . ?
C22A C21A C23A 109.2(4) . . ?
N21A C21A H21A 109.9 . . ?
C22A C21A H21A 109.9 . . ?
C23A C21A H21A 109.9 . . ?
O22A C22A N31A 123.7(5) . . ?
O22A C22A C21A 120.0(5) . . ?
N31A C22A C21A 116.1(4) . . ?
O23A C23A C24A 109.5(5) . . ?
O23A C23A C21A 101.8(4) . . ?
C24A C23A C21A 113.5(4) . . ?
O23A C23A H23A 110.6 . . ?
C24A C23A H23A 110.6 . . ?
C21A C23A H23A 110.6 . . ?
C25A O23A C23A 106.1(4) . . ?
C23A C24A H24A 109.5 . . ?
C23A C24A H24B 109.5 . . ?
H24A C24A H24B 109.5 . . ?
C23A C24A H24C 109.5 . . ?
H24A C24A H24C 109.5 . . ?
H24B C24A H24C 109.5 . . ?
C22A N31A C31A 120.8(4) . . ?
C22A N31A H31A 119.6 . . ?
C31A N31A H31A 119.6 . . ?
N31A C31A C44A 108.8(4) . . ?
N31A C31A C33A 114.7(4) . . ?
C44A C31A C33A 114.9(4) . . ?
N31A C31A H31B 105.9 . . ?
C44A C31A H31B 105.9 . . ?
C33A C31A H31B 105.9 . . ?
C35A C33A C31A 109.1(5) . . ?
C35A C33A C34A 110.4(4) . . ?
C31A C33A C34A 113.6(4) . . ?
C35A C33A H33A 107.9 . . ?
C31A C33A H33A 107.9 . . ?
C34A C33A H33A 107.9 . . ?
C33A C34A H34A 109.5 . . ?
C33A C34A H34B 109.5 . . ?
H34A C34A H34B 109.5 . . ?
C33A C34A H34C 109.5 . . ?
H34A C34A H34C 109.5 . . ?
H34B C34A H34C 109.5 . . ?
C33A C35A H35A 109.5 . . ?
C33A C35A H35B 109.5 . . ?
H35A C35A H35B 109.5 . . ?
C33A C35A H35C 109.5 . . ?
H35A C35A H35C 109.5 . . ?
H35B C35A H35C 109.5 . . ?
N41A C44A C31A 123.8(4) . . ?
N41A C44A S43A 113.9(3) . . ?
C31A C44A S43A 122.1(3) . . ?
C44A N41A C41A 110.4(4) . . ?
C43A C41A N41A 115.8(4) . . ?
C43A C41A C42A 122.3(4) . . ?
N41A C41A C42A 121.8(4) . . ?
O42A C42A N51A 122.6(4) . . ?
O42A C42A C41A 120.9(4) . . ?
N51A C42A C41A 116.5(4) . . ?
C41A C43A S43A 109.3(3) . . ?
C41A C43A H43A 125.4 . . ?
S43A C43A H43A 125.4 . . ?
C43A S43A C44A 90.6(2) . . ?
C42A N51A C51A 119.8(4) . . ?
C42A N51A H51A 120.1 . . ?
C51A N51A H51A 120.1 . . ?
N51A C51A C65A 109.4(3) . . ?
N51A C51A C53A 112.1(4) . . ?
C65A C51A C53A 114.1(4) . . ?
N51A C51A H51B 106.9 . . ?
C65A C51A H51B 106.9 . . ?
C53A C51A H51B 106.9 . . ?
C54A C53A C55A 112.2(4) . . ?
C54A C53A C51A 108.7(4) . . ?
C55A C53A C51A 109.3(4) . . ?
C54A C53A H53A 108.8 . . ?
C55A C53A H53A 108.8 . . ?
C51A C53A H53A 108.8 . . ?
C53A C54A H54A 109.5 . . ?
C53A C54A H54B 109.5 . . ?
H54A C54A H54B 109.5 . . ?
C53A C54A H54C 109.5 . . ?
H54A C54A H54C 109.5 . . ?
H54B C54A H54C 109.5 . . ?
C56A C55A C53A 114.8(4) . . ?
C56A C55A H55A 108.6 . . ?
C53A C55A H55A 108.6 . . ?
C56A C55A H55B 108.6 . . ?
C53A C55A H55B 108.6 . . ?
H55A C55A H55B 107.6 . . ?
C55A C56A H56A 109.5 . . ?
C55A C56A H56B 109.5 . . ?
H56A C56A H56B 109.5 . . ?
C55A C56A H56C 109.5 . . ?
H56A C56A H56C 109.5 . . ?
H56B C56A H56C 109.5 . . ?
N61A C65A O63A 118.8(4) . . ?
N61A C65A C51A 125.4(4) . . ?
O63A C65A C51A 115.7(4) . . ?
C65A N61A C61A 106.0(4) . . ?
N61A C61A C62A 112.0(4) . . ?
N61A C61A C63A 104.1(3) . . ?
C62A C61A C63A 109.3(4) . . ?
N61A C61A H61A 110.4 . . ?
C62A C61A H61A 110.4 . . ?
C63A C61A H61A 110.4 . . ?
O62A C62A N71A 123.9(4) . . ?
O62A C62A C61A 119.0(4) . . ?
N71A C62A C61A 117.1(4) . . ?
O63A C63A C64A 108.4(4) . . ?
O63A C63A C61A 102.4(3) . . ?
C64A C63A C61A 114.2(4) . . ?
O63A C63A H63A 110.5 . . ?
C64A C63A H63A 110.5 . . ?
C61A C63A H63A 110.5 . . ?
C65A O63A C63A 104.8(3) . . ?
C63A C64A H64A 109.5 . . ?
C63A C64A H64B 109.5 . . ?
H64A C64A H64B 109.5 . . ?
C63A C64A H64C 109.5 . . ?
H64A C64A H64C 109.5 . . ?
H64B C64A H64C 109.5 . . ?
C62A N71A C71A 120.0(4) . . ?
C62A N71A H71A 120.0 . . ?
C71A N71A H71A 120.0 . . ?
N71A C71A C84A 108.6(3) . . ?
N71A C71A C73A 113.0(4) . . ?
C84A C71A C73A 113.6(4) . . ?
N71A C71A H71B 107.1 . . ?
C84A C71A H71B 107.1 . . ?
C73A C71A H71B 107.1 . . ?
C75A C73A C74A 112.2(4) . . ?
C75A C73A C71A 109.2(4) . . ?
C74A C73A C71A 113.4(4) . . ?
C75A C73A H73A 107.2 . . ?
C74A C73A H73A 107.2 . . ?
C71A C73A H73A 107.2 . . ?
C73A C74A H74A 109.5 . . ?
C73A C74A H74B 109.5 . . ?
H74A C74A H74B 109.5 . . ?
C73A C74A H74C 109.5 . . ?
H74A C74A H74C 109.5 . . ?
H74B C74A H74C 109.5 . . ?
C73A C75A H75A 109.5 . . ?
C73A C75A H75B 109.5 . . ?
H75A C75A H75B 109.5 . . ?
C73A C75A H75C 109.5 . . ?
H75A C75A H75C 109.5 . . ?
H75B C75A H75C 109.5 . . ?
N81A C84A C71A 122.6(4) . . ?
N81A C84A S83A 114.9(3) . . ?
C71A C84A S83A 122.2(3) . . ?
C84A N81A C81A 109.8(4) . . ?
C83A C81A N81A 116.3(4) . . ?
C83A C81A C82A 122.3(4) . . ?
N81A C81A C82A 121.4(4) . . ?
O82A C82A N11A 123.1(4) . . ?
O82A C82A C81A 121.5(4) . . ?
N11A C82A C81A 115.3(4) . . ?
C81A C83A S83A 109.4(3) . . ?
C81A C83A H83A 125.3 . . ?
S83A C83A H83A 125.3 . . ?
C83A S83A C84A 89.5(2) . . ?
C82B N11B C11B 120.4(4) . . ?
C82B N11B H11C 119.8 . . ?
C11B N11B H11C 119.8 . . ?
N11B C11B C25B 110.0(3) . . ?
N11B C11B C13B 109.6(4) . . ?
C25B C11B C13B 113.4(4) . . ?
N11B C11B H11D 107.9 . . ?
C25B C11B H11D 107.9 . . ?
C13B C11B H11D 107.9 . . ?
C14B C13B C11B 112.4(4) . . ?
C14B C13B H13C 109.1 . . ?
C11B C13B H13C 109.1 . . ?
C14B C13B H13D 109.1 . . ?
C11B C13B H13D 109.1 . . ?
H13C C13B H13D 107.9 . . ?
C19B C14B C15B 117.7(4) . . ?
C19B C14B C13B 120.7(4) . . ?
C15B C14B C13B 121.5(4) . . ?
C14B C15B C16B 121.8(5) . . ?
C14B C15B H15B 119.1 . . ?
C16B C15B H15B 119.1 . . ?
C17B C16B C15B 118.5(5) . . ?
C17B C16B H16B 120.8 . . ?
C15B C16B H16B 120.8 . . ?
C16B C17B C18B 121.5(5) . . ?
C16B C17B CL2B 119.3(4) . . ?
C18B C17B CL2B 119.2(4) . . ?
C17B C18B C19B 119.0(4) . . ?
C17B C18B H18B 120.5 . . ?
C19B C18B H18B 120.5 . . ?
C14B C19B C18B 121.5(5) . . ?
C14B C19B H19B 119.3 . . ?
C18B C19B H19B 119.3 . . ?
N21B C25B O23B 118.2(4) . . ?
N21B C25B C11B 126.2(4) . . ?
O23B C25B C11B 115.5(4) . . ?
C25B N21B C21B 106.4(4) . . ?
N21B C21B C22B 112.7(3) . . ?
N21B C21B C23B 104.7(3) . . ?
C22B C21B C23B 109.5(4) . . ?
N21B C21B H21B 109.9 . . ?
C22B C21B H21B 109.9 . . ?
C23B C21B H21B 109.9 . . ?
O22B C22B N31B 124.3(4) . . ?
O22B C22B C21B 119.0(4) . . ?
N31B C22B C21B 116.5(4) . . ?
O23B C23B C24B 109.1(4) . . ?
O23B C23B C21B 102.2(3) . . ?
C24B C23B C21B 113.4(4) . . ?
O23B C23B H23B 110.6 . . ?
C24B C23B H23B 110.6 . . ?
C21B C23B H23B 110.6 . . ?
C25B O23B C23B 105.3(3) . . ?
C23B C24B H24D 109.5 . . ?
C23B C24B H24E 109.5 . . ?
H24D C24B H24E 109.5 . . ?
C23B C24B H24F 109.5 . . ?
H24D C24B H24F 109.5 . . ?
H24E C24B H24F 109.5 . . ?
C22B N31B C31B 120.3(4) . . ?
C22B N31B H31C 119.8 . . ?
C31B N31B H31C 119.8 . . ?
N31B C31B C44B 108.0(3) . . ?
N31B C31B C33B 114.4(4) . . ?
C44B C31B C33B 114.9(4) . . ?
N31B C31B H31D 106.3 . . ?
C44B C31B H31D 106.3 . . ?
C33B C31B H31D 106.3 . . ?
C35B C33B C34B 111.6(4) . . ?
C35B C33B C31B 114.0(4) . . ?
C34B C33B C31B 109.0(4) . . ?
C35B C33B H33B 107.3 . . ?
C34B C33B H33B 107.3 . . ?
C31B C33B H33B 107.3 . . ?
C33B C34B H34D 109.5 . . ?
C33B C34B H34E 109.5 . . ?
H34D C34B H34E 109.5 . . ?
C33B C34B H34F 109.5 . . ?
H34D C34B H34F 109.5 . . ?
H34E C34B H34F 109.5 . . ?
C33B C35B H35D 109.5 . . ?
C33B C35B H35E 109.5 . . ?
H35D C35B H35E 109.5 . . ?
C33B C35B H35F 109.5 . . ?
H35D C35B H35F 109.5 . . ?
H35E C35B H35F 109.5 . . ?
N41B C44B C31B 123.4(4) . . ?
N41B C44B S43B 114.6(3) . . ?
C31B C44B S43B 121.8(3) . . ?
C44B N41B C41B 109.9(4) . . ?
C43B C41B N41B 116.0(4) . . ?
C43B C41B C42B 122.6(4) . . ?
N41B C41B C42B 121.3(4) . . ?
O42B C42B N51B 122.8(4) . . ?
O42B C42B C41B 121.9(4) . . ?
N51B C42B C41B 115.3(4) . . ?
C41B C43B S43B 109.9(3) . . ?
C41B C43B H43B 125.1 . . ?
S43B C43B H43B 125.1 . . ?
C43B S43B C44B 89.6(2) . . ?
C42B N51B C51B 119.7(3) . . ?
C42B N51B H51C 120.2 . . ?
C51B N51B H51C 120.2 . . ?
N51B C51B C65B 109.6(3) . . ?
N51B C51B C53B 111.4(3) . . ?
C65B C51B C53B 113.0(4) . . ?
N51B C51B H51D 107.5 . . ?
C65B C51B H51D 107.5 . . ?
C53B C51B H51D 107.5 . . ?
C54B C53B C51B 110.1(3) . . ?
C54B C53B C55B 112.2(4) . . ?
C51B C53B C55B 111.0(4) . . ?
C54B C53B H53B 107.8 . . ?
C51B C53B H53B 107.8 . . ?
C55B C53B H53B 107.8 . . ?
C53B C54B H54D 109.5 . . ?
C53B C54B H54E 109.5 . . ?
H54D C54B H54E 109.5 . . ?
C53B C54B H54F 109.5 . . ?
H54D C54B H54F 109.5 . . ?
H54E C54B H54F 109.5 . . ?
C56B C55B C53B 115.6(4) . . ?
C56B C55B H55C 108.4 . . ?
C53B C55B H55C 108.4 . . ?
C56B C55B H55D 108.4 . . ?
C53B C55B H55D 108.4 . . ?
H55C C55B H55D 107.4 . . ?
C55B C56B H56D 109.5 . . ?
C55B C56B H56E 109.5 . . ?
H56D C56B H56E 109.5 . . ?
C55B C56B H56F 109.5 . . ?
H56D C56B H56F 109.5 . . ?
H56E C56B H56F 109.5 . . ?
N61B C65B O63B 119.1(4) . . ?
N61B C65B C51B 125.2(4) . . ?
O63B C65B C51B 115.6(4) . . ?
C65B N61B C61B 105.4(4) . . ?
N61B C61B C62B 112.2(3) . . ?
N61B C61B C63B 104.2(3) . . ?
C62B C61B C63B 110.1(3) . . ?
N61B C61B H61B 110.1 . . ?
C62B C61B H61B 110.1 . . ?
C63B C61B H61B 110.1 . . ?
O62B C62B N71B 123.4(4) . . ?
O62B C62B C61B 118.9(4) . . ?
N71B C62B C61B 117.7(4) . . ?
O63B C63B C64B 108.5(3) . . ?
O63B C63B C61B 101.0(3) . . ?
C64B C63B C61B 113.5(4) . . ?
O63B C63B H63B 111.1 . . ?
C64B C63B H63B 111.1 . . ?
C61B C63B H63B 111.1 . . ?
C65B O63B C63B 104.6(3) . . ?
C63B C64B H64D 109.5 . . ?
C63B C64B H64E 109.5 . . ?
H64D C64B H64E 109.5 . . ?
C63B C64B H64F 109.5 . . ?
H64D C64B H64F 109.5 . . ?
H64E C64B H64F 109.5 . . ?
C62B N71B C71B 118.9(4) . . ?
C62B N71B H71C 120.6 . . ?
C71B N71B H71C 120.6 . . ?
N71B C71B C85B 108.6(3) . . ?
N71B C71B C73B 115.2(4) . . ?
C85B C71B C73B 112.8(4) . . ?
N71B C71B H71D 106.5 . . ?
C85B C71B H71D 106.5 . . ?
C73B C71B H71D 106.5 . . ?
C75B C73B C74B 111.6(4) . . ?
C75B C73B C71B 114.2(4) . . ?
C74B C73B C71B 110.6(4) . . ?
C75B C73B H73B 106.7 . . ?
C74B C73B H73B 106.7 . . ?
C71B C73B H73B 106.7 . . ?
C73B C74B H74D 109.5 . . ?
C73B C74B H74E 109.5 . . ?
H74D C74B H74E 109.5 . . ?
C73B C74B H74F 109.5 . . ?
H74D C74B H74F 109.5 . . ?
H74E C74B H74F 109.5 . . ?
C73B C75B H75D 109.5 . . ?
C73B C75B H75E 109.5 . . ?
H75D C75B H75E 109.5 . . ?
C73B C75B H75F 109.5 . . ?
H75D C75B H75F 109.5 . . ?
H75E C75B H75F 109.5 . . ?
N81B C85B C71B 123.6(4) . . ?
N81B C85B S83B 114.6(3) . . ?
C71B C85B S83B 121.6(3) . . ?
C85B N81B C81B 110.1(4) . . ?
C83B C81B N81B 115.9(4) . . ?
C83B C81B C82B 123.4(4) . . ?
N81B C81B C82B 120.7(4) . . ?
O82B C82B N11B 122.4(4) . . ?
O82B C82B C81B 121.5(4) . . ?
N11B C82B C81B 116.1(4) . . ?
C81B C83B S83B 109.9(4) . . ?
C81B C83B H83B 125.1 . . ?
S83B C83B H83B 125.1 . . ?
C83B S83B C85B 89.5(2) . . ?

loop_
_geom_bond_atom_site_label_1
_geom_bond_atom_site_label_2
_geom_bond_distance
_geom_bond_site_symmetry_2
_geom_bond_publ_flag
N1C C1C 1.143(7) . ?
C1C C2C 1.457(7) . ?
C2C H2C1 0.9600 . ?
C2C H2C2 0.9600 . ?
C2C H2C3 0.9600 . ?
N11A C82A 1.362(6) . ?
N11A C11A 1.448(5) . ?
N11A H11A 0.8600 . ?
C11A C25A 1.509(6) . ?
C11A C13A 1.539(6) . ?
C11A H11B 0.9800 . ?
C13A C14A 1.507(6) . ?
C13A H13A 0.9700 . ?
C13A H13B 0.9700 . ?
C14A C15A 1.388(7) . ?
C14A C19A 1.394(7) . ?
C15A C16A 1.386(7) . ?
C15A H15A 0.9300 . ?
C16A C17A 1.386(7) . ?
C16A H16A 0.9300 . ?
C17A C18A 1.385(7) . ?
C17A CL1A 1.742(5) . ?
C18A C19A 1.383(7) . ?
C18A H18A 0.9300 . ?
C19A H19A 0.9300 . ?
C25A N21A 1.270(6) . ?
C25A O23A 1.366(6) . ?
N21A C21A 1.471(6) . ?
C21A C22A 1.522(7) . ?
C21A C23A 1.544(7) . ?
C21A H21A 0.9800 . ?
C22A O22A 1.226(6) . ?
C22A N31A 1.345(6) . ?
C23A O23A 1.469(6) . ?
C23A C24A 1.515(8) . ?
C23A H23A 0.9800 . ?
C24A H24A 0.9600 . ?
C24A H24B 0.9600 . ?
C24A H24C 0.9600 . ?
N31A C31A 1.453(6) . ?
N31A H31A 0.8600 . ?
C31A C44A 1.510(6) . ?
C31A C33A 1.530(7) . ?
C31A H31B 0.9800 . ?
C33A C35A 1.529(7) . ?
C33A C34A 1.535(8) . ?
C33A H33A 0.9800 . ?
C34A H34A 0.9600 . ?
C34A H34B 0.9600 . ?
C34A H34C 0.9600 . ?
C35A H35A 0.9600 . ?
C35A H35B 0.9600 . ?
C35A H35C 0.9600 . ?
C44A N41A 1.316(6) . ?
C44A S43A 1.732(5) . ?
N41A C41A 1.385(6) . ?
C41A C43A 1.374(6) . ?
C41A C42A 1.478(6) . ?
C42A O42A 1.233(5) . ?
C42A N51A 1.351(6) . ?
C43A S43A 1.704(5) . ?
C43A H43A 0.9300 . ?
N51A C51A 1.468(6) . ?
N51A H51A 0.8600 . ?
C51A C65A 1.499(6) . ?
C51A C53A 1.537(6) . ?
C51A H51B 0.9800 . ?
C53A C54A 1.528(7) . ?
C53A C55A 1.533(6) . ?
C53A H53A 0.9800 . ?
C54A H54A 0.9600 . ?
C54A H54B 0.9600 . ?
C54A H54C 0.9600 . ?
C55A C56A 1.521(6) . ?
C55A H55A 0.9700 . ?
C55A H55B 0.9700 . ?
C56A H56A 0.9600 . ?
C56A H56B 0.9600 . ?
C56A H56C 0.9600 . ?
C65A N61A 1.275(6) . ?
C65A O63A 1.369(5) . ?
N61A C61A 1.476(6) . ?
C61A C62A 1.525(6) . ?
C61A C63A 1.550(6) . ?
C61A H61A 0.9800 . ?
C62A O62A 1.235(6) . ?
C62A N71A 1.350(6) . ?
C63A O63A 1.471(5) . ?
C63A C64A 1.520(6) . ?
C63A H63A 0.9800 . ?
C64A H64A 0.9600 . ?
C64A H64B 0.9600 . ?
C64A H64C 0.9600 . ?
N71A C71A 1.454(5) . ?
N71A H71A 0.8600 . ?
C71A C84A 1.509(6) . ?
C71A C73A 1.549(6) . ?
C71A H71B 0.9800 . ?
C73A C75A 1.523(6) . ?
C73A C74A 1.524(7) . ?
C73A H73A 0.9800 . ?
C74A H74A 0.9600 . ?
C74A H74B 0.9600 . ?
C74A H74C 0.9600 . ?
C75A H75A 0.9600 . ?
C75A H75B 0.9600 . ?
C75A H75C 0.9600 . ?
C84A N81A 1.307(6) . ?
C84A S83A 1.731(4) . ?
N81A C81A 1.381(6) . ?
C81A C83A 1.362(6) . ?
C81A C82A 1.487(6) . ?
C82A O82A 1.225(6) . ?
C83A S83A 1.714(5) . ?
C83A H83A 0.9300 . ?
N11B C82B 1.354(6) . ?
N11B C11B 1.462(5) . ?
N11B H11C 0.8600 . ?
C11B C25B 1.500(6) . ?
C11B C13B 1.528(6) . ?
C11B H11D 0.9800 . ?
C13B C14B 1.514(6) . ?
C13B H13C 0.9700 . ?
C13B H13D 0.9700 . ?
C14B C19B 1.386(7) . ?
C14B C15B 1.393(7) . ?
C15B C16B 1.395(7) . ?
C15B H15B 0.9300 . ?
C16B C17B 1.370(7) . ?
C16B H16B 0.9300 . ?
C17B C18B 1.383(7) . ?
C17B CL2B 1.747(5) . ?
C18B C19B 1.388(7) . ?
C18B H18B 0.9300 . ?
C19B H19B 0.9300 . ?
C25B N21B 1.274(6) . ?
C25B O23B 1.371(5) . ?
N21B C21B 1.470(6) . ?
C21B C22B 1.531(6) . ?
C21B C23B 1.544(6) . ?
C21B H21B 0.9800 . ?
C22B O22B 1.222(6) . ?
C22B N31B 1.349(6) . ?
C23B O23B 1.474(5) . ?
C23B C24B 1.515(7) . ?
C23B H23B 0.9800 . ?
C24B H24D 0.9600 . ?
C24B H24E 0.9600 . ?
C24B H24F 0.9600 . ?
N31B C31B 1.459(5) . ?
N31B H31C 0.8600 . ?
C31B C44B 1.515(6) . ?
C31B C33B 1.535(6) . ?
C31B H31D 0.9800 . ?
C33B C35B 1.524(7) . ?
C33B C34B 1.531(6) . ?
C33B H33B 0.9800 . ?
C34B H34D 0.9600 . ?
C34B H34E 0.9600 . ?
C34B H34F 0.9600 . ?
C35B H35D 0.9600 . ?
C35B H35E 0.9600 . ?
C35B H35F 0.9600 . ?
C44B N41B 1.305(6) . ?
C44B S43B 1.732(5) . ?
N41B C41B 1.379(6) . ?
C41B C43B 1.357(6) . ?
C41B C42B 1.484(6) . ?
C42B O42B 1.231(5) . ?
C42B N51B 1.349(6) . ?
C43B S43B 1.701(5) . ?
C43B H43B 0.9300 . ?
N51B C51B 1.456(5) . ?
N51B H51C 0.8600 . ?
C51B C65B 1.506(6) . ?
C51B C53B 1.530(6) . ?
C51B H51D 0.9800 . ?
C53B C54B 1.525(6) . ?
C53B C55B 1.530(6) . ?
C53B H53B 0.9800 . ?
C54B H54D 0.9600 . ?
C54B H54E 0.9600 . ?
C54B H54F 0.9600 . ?
C55B C56B 1.511(7) . ?
C55B H55C 0.9700 . ?
C55B H55D 0.9700 . ?
C56B H56D 0.9600 . ?
C56B H56E 0.9600 . ?
C56B H56F 0.9600 . ?
C65B N61B 1.268(6) . ?
C65B O63B 1.362(5) . ?
N61B C61B 1.473(6) . ?
C61B C62B 1.533(6) . ?
C61B C63B 1.548(6) . ?
C61B H61B 0.9800 . ?
C62B O62B 1.223(6) . ?
C62B N71B 1.362(6) . ?
C63B O63B 1.473(5) . ?
C63B C64B 1.509(6) . ?
C63B H63B 0.9800 . ?
C64B H64D 0.9600 . ?
C64B H64E 0.9600 . ?
C64B H64F 0.9600 . ?
N71B C71B 1.453(5) . ?
N71B H71C 0.8600 . ?
C71B C85B 1.523(6) . ?
C71B C73B 1.544(6) . ?
C71B H71D 0.9800 . ?
C73B C75B 1.514(6) . ?
C73B C74B 1.529(6) . ?
C73B H73B 0.9800 . ?
C74B H74D 0.9600 . ?
C74B H74E 0.9600 . ?
C74B H74F 0.9600 . ?
C75B H75D 0.9600 . ?
C75B H75E 0.9600 . ?
C75B H75F 0.9600 . ?
C85B N81B 1.303(6) . ?
C85B S83B 1.737(4) . ?
N81B C81B 1.382(6) . ?
C81B C83B 1.359(7) . ?
C81B C82B 1.486(6) . ?
C82B O82B 1.237(5) . ?
C83B S83B 1.705(5) . ?
C83B H83B 0.9300 . ?

loop_
_geom_torsion_atom_site_label_1
_geom_torsion_atom_site_label_2
_geom_torsion_atom_site_label_3
_geom_torsion_atom_site_label_4
_geom_torsion
_geom_torsion_site_symmetry_1
_geom_torsion_site_symmetry_2
_geom_torsion_site_symmetry_3
_geom_torsion_site_symmetry_4
_geom_torsion_publ_flag
C82A N11A C11A C25A -74.7(5) . . . . ?
C82A N11A C11A C13A 161.2(4) . . . . ?
N11A C11A C13A C14A -173.9(4) . . . . ?
C25A C11A C13A C14A 63.8(5) . . . . ?
C11A C13A C14A C15A 78.6(6) . . . . ?
C11A C13A C14A C19A -99.0(5) . . . . ?
C19A C14A C15A C16A 0.3(8) . . . . ?
C13A C14A C15A C16A -177.2(5) . . . . ?
C14A C15A C16A C17A 0.4(8) . . . . ?
C15A C16A C17A C18A -0.9(8) . . . . ?
C15A C16A C17A CL1A -179.8(4) . . . . ?
C16A C17A C18A C19A 0.6(7) . . . . ?
CL1A C17A C18A C19A 179.5(4) . . . . ?
C17A C18A C19A C14A 0.2(7) . . . . ?
C15A C14A C19A C18A -0.6(7) . . . . ?
C13A C14A C19A C18A 177.0(4) . . . . ?
N11A C11A C25A N21A 113.4(5) . . . . ?
C13A C11A C25A N21A -124.4(5) . . . . ?
N11A C11A C25A O23A -62.5(5) . . . . ?
C13A C11A C25A O23A 59.8(5) . . . . ?
O23A C25A N21A C21A 5.4(5) . . . . ?
C11A C25A N21A C21A -170.3(4) . . . . ?
C25A N21A C21A C22A 105.2(5) . . . . ?
C25A N21A C21A C23A -13.7(5) . . . . ?
N21A C21A C22A O22A 170.9(4) . . . . ?
C23A C21A C22A O22A -72.7(6) . . . . ?
N21A C21A C22A N31A -13.3(6) . . . . ?
C23A C21A C22A N31A 103.1(5) . . . . ?
N21A C21A C23A O23A 16.3(5) . . . . ?
C22A C21A C23A O23A -105.1(4) . . . . ?
N21A C21A C23A C24A -101.3(5) . . . . ?
C22A C21A C23A C24A 137.4(5) . . . . ?
N21A C25A O23A C23A 5.9(5) . . . . ?
C11A C25A O23A C23A -178.0(4) . . . . ?
C24A C23A O23A C25A 107.0(5) . . . . ?
C21A C23A O23A C25A -13.4(5) . . . . ?
O22A C22A N31A C31A 19.3(7) . . . . ?
C21A C22A N31A C31A -156.3(4) . . . . ?
C22A N31A C31A C44A 104.9(5) . . . . ?
C22A N31A C31A C33A -124.8(5) . . . . ?
N31A C31A C33A C35A 64.7(5) . . . . ?
C44A C31A C33A C35A -168.1(4) . . . . ?
N31A C31A C33A C34A -58.9(6) . . . . ?
C44A C31A C33A C34A 68.3(5) . . . . ?
N31A C31A C44A N41A -22.6(6) . . . . ?
C33A C31A C44A N41A -152.8(4) . . . . ?
N31A C31A C44A S43A 163.2(3) . . . . ?
C33A C31A C44A S43A 33.0(5) . . . . ?
C31A C44A N41A C41A -173.9(4) . . . . ?
S43A C44A N41A C41A 0.7(5) . . . . ?
C44A N41A C41A C43A 0.1(5) . . . . ?
C44A N41A C41A C42A -179.4(4) . . . . ?
C43A C41A C42A O42A -4.9(7) . . . . ?
N41A C41A C42A O42A 174.4(4) . . . . ?
C43A C41A C42A N51A 173.4(4) . . . . ?
N41A C41A C42A N51A -7.2(6) . . . . ?
N41A C41A C43A S43A -0.8(5) . . . . ?
C42A C41A C43A S43A 178.6(3) . . . . ?
C41A C43A S43A C44A 0.9(4) . . . . ?
N41A C44A S43A C43A -1.0(4) . . . . ?
C31A C44A S43A C43A 173.7(4) . . . . ?
O42A C42A N51A C51A 5.7(6) . . . . ?
C41A C42A N51A C51A -172.7(4) . . . . ?
C42A N51A C51A C65A -76.8(5) . . . . ?
C42A N51A C51A C53A 155.6(4) . . . . ?
N51A C51A C53A C54A 176.8(4) . . . . ?
C65A C51A C53A C54A 51.7(5) . . . . ?
N51A C51A C53A C55A -60.4(5) . . . . ?
C65A C51A C53A C55A 174.5(4) . . . . ?
C54A C53A C55A C56A -58.3(6) . . . . ?
C51A C53A C55A C56A -179.0(4) . . . . ?
N51A C51A C65A N61A 116.7(5) . . . . ?
C53A C51A C65A N61A -116.9(5) . . . . ?
N51A C51A C65A O63A -61.0(5) . . . . ?
C53A C51A C65A O63A 65.5(5) . . . . ?
O63A C65A N61A C61A 5.3(5) . . . . ?
C51A C65A N61A C61A -172.2(4) . . . . ?
C65A N61A C61A C62A 102.6(4) . . . . ?
C65A N61A C61A C63A -15.4(4) . . . . ?
N61A C61A C62A O62A 177.0(4) . . . . ?
C63A C61A C62A O62A -68.2(5) . . . . ?
N61A C61A C62A N71A -5.4(6) . . . . ?
C63A C61A C62A N71A 109.4(4) . . . . ?
N61A C61A C63A O63A 19.2(4) . . . . ?
C62A C61A C63A O63A -100.5(4) . . . . ?
N61A C61A C63A C64A -97.8(4) . . . . ?
C62A C61A C63A C64A 142.5(4) . . . . ?
N61A C65A O63A C63A 7.9(5) . . . . ?
C51A C65A O63A C63A -174.3(3) . . . . ?
C64A C63A O63A C65A 104.8(4) . . . . ?
C61A C63A O63A C65A -16.3(4) . . . . ?
O62A C62A N71A C71A 19.9(7) . . . . ?
C61A C62A N71A C71A -157.6(4) . . . . ?
C62A N71A C71A C84A 99.5(5) . . . . ?
C62A N71A C71A C73A -133.6(4) . . . . ?
N71A C71A C73A C75A 69.9(5) . . . . ?
C84A C71A C73A C75A -165.9(4) . . . . ?
N71A C71A C73A C74A -56.0(5) . . . . ?
C84A C71A C73A C74A 68.2(5) . . . . ?
N71A C71A C84A N81A -30.3(6) . . . . ?
C73A C71A C84A N81A -156.9(4) . . . . ?
N71A C71A C84A S83A 155.7(3) . . . . ?
C73A C71A C84A S83A 29.1(5) . . . . ?
C71A C84A N81A C81A -174.0(4) . . . . ?
S83A C84A N81A C81A 0.4(5) . . . . ?
C84A N81A C81A C83A 0.1(5) . . . . ?
C84A N81A C81A C82A 179.4(4) . . . . ?
C11A N11A C82A O82A 4.6(6) . . . . ?
C11A N11A C82A C81A -173.7(4) . . . . ?
C83A C81A C82A O82A 4.8(6) . . . . ?
N81A C81A C82A O82A -174.5(4) . . . . ?
C83A C81A C82A N11A -176.8(4) . . . . ?
N81A C81A C82A N11A 3.9(6) . . . . ?
N81A C81A C83A S83A -0.5(5) . . . . ?
C82A C81A C83A S83A -179.9(3) . . . . ?
C81A C83A S83A C84A 0.6(3) . . . . ?
N81A C84A S83A C83A -0.6(4) . . . . ?
C71A C84A S83A C83A 173.9(4) . . . . ?
C82B N11B C11B C25B -75.1(5) . . . . ?
C82B N11B C11B C13B 159.6(4) . . . . ?
N11B C11B C13B C14B -171.9(4) . . . . ?
C25B C11B C13B C14B 64.7(5) . . . . ?
C11B C13B C14B C19B 77.8(6) . . . . ?
C11B C13B C14B C15B -102.9(5) . . . . ?
C19B C14B C15B C16B 1.3(8) . . . . ?
C13B C14B C15B C16B -178.0(5) . . . . ?
C14B C15B C16B C17B 0.5(8) . . . . ?
C15B C16B C17B C18B -1.6(8) . . . . ?
C15B C16B C17B CL2B 177.7(4) . . . . ?
C16B C17B C18B C19B 1.0(8) . . . . ?
CL2B C17B C18B C19B -178.4(4) . . . . ?
C15B C14B C19B C18B -2.0(8) . . . . ?
C13B C14B C19B C18B 177.3(5) . . . . ?
C17B C18B C19B C14B 0.9(8) . . . . ?
N11B C11B C25B N21B 111.4(5) . . . . ?
C13B C11B C25B N21B -125.4(5) . . . . ?
N11B C11B C25B O23B -65.3(5) . . . . ?
C13B C11B C25B O23B 57.9(5) . . . . ?
O23B C25B N21B C21B 4.8(5) . . . . ?
C11B C25B N21B C21B -171.8(4) . . . . ?
C25B N21B C21B C22B 104.9(4) . . . . ?
C25B N21B C21B C23B -14.0(4) . . . . ?
N21B C21B C22B O22B 169.0(4) . . . . ?
C23B C21B C22B O22B -74.8(5) . . . . ?
N21B C21B C22B N31B -15.3(5) . . . . ?
C23B C21B C22B N31B 100.8(4) . . . . ?
N21B C21B C23B O23B 17.4(4) . . . . ?
C22B C21B C23B O23B -103.7(4) . . . . ?
N21B C21B C23B C24B -99.9(4) . . . . ?
C22B C21B C23B C24B 139.0(4) . . . . ?
N21B C25B O23B C23B 7.1(5) . . . . ?
C11B C25B O23B C23B -175.9(4) . . . . ?
C24B C23B O23B C25B 105.6(4) . . . . ?
C21B C23B O23B C25B -14.7(4) . . . . ?
O22B C22B N31B C31B 19.1(6) . . . . ?
C21B C22B N31B C31B -156.3(4) . . . . ?
C22B N31B C31B C44B 106.2(4) . . . . ?
C22B N31B C31B C33B -124.5(4) . . . . ?
N31B C31B C33B C35B -62.9(5) . . . . ?
C44B C31B C33B C35B 62.9(5) . . . . ?
N31B C31B C33B C34B 62.5(5) . . . . ?
C44B C31B C33B C34B -171.7(4) . . . . ?
N31B C31B C44B N41B -23.3(6) . . . . ?
C33B C31B C44B N41B -152.3(4) . . . . ?
N31B C31B C44B S43B 162.9(3) . . . . ?
C33B C31B C44B S43B 33.9(5) . . . . ?
C31B C44B N41B C41B -173.7(4) . . . . ?
S43B C44B N41B C41B 0.5(5) . . . . ?
C44B N41B C41B C43B 0.7(6) . . . . ?
C44B N41B C41B C42B 178.3(4) . . . . ?
C43B C41B C42B O42B -4.0(7) . . . . ?
N41B C41B C42B O42B 178.5(4) . . . . ?
C43B C41B C42B N51B 175.2(4) . . . . ?
N41B C41B C42B N51B -2.2(6) . . . . ?
N41B C41B C43B S43B -1.5(5) . . . . ?
C42B C41B C43B S43B -179.1(3) . . . . ?
C41B C43B S43B C44B 1.4(4) . . . . ?
N41B C44B S43B C43B -1.2(4) . . . . ?
C31B C44B S43B C43B 173.2(4) . . . . ?
O42B C42B N51B C51B 2.4(6) . . . . ?
C41B C42B N51B C51B -176.9(4) . . . . ?
C42B N51B C51B C65B -74.9(5) . . . . ?
C42B N51B C51B C53B 159.2(4) . . . . ?
N51B C51B C53B C54B 174.3(4) . . . . ?
C65B C51B C53B C54B 50.3(5) . . . . ?
N51B C51B C53B C55B -60.8(5) . . . . ?
C65B C51B C53B C55B 175.2(3) . . . . ?
C54B C53B C55B C56B 55.7(6) . . . . ?
C51B C53B C55B C56B -68.0(5) . . . . ?
N51B C51B C65B N61B 110.4(5) . . . . ?
C53B C51B C65B N61B -124.7(4) . . . . ?
N51B C51B C65B O63B -65.5(4) . . . . ?
C53B C51B C65B O63B 59.4(5) . . . . ?
O63B C65B N61B C61B 3.8(5) . . . . ?
C51B C65B N61B C61B -172.0(4) . . . . ?
C65B N61B C61B C62B 101.9(4) . . . . ?
C65B N61B C61B C63B -17.2(4) . . . . ?
N61B C61B C62B O62B -179.2(4) . . . . ?
C63B C61B C62B O62B -63.7(5) . . . . ?
N61B C61B C62B N71B -0.1(5) . . . . ?
C63B C61B C62B N71B 115.4(4) . . . . ?
N61B C61B C63B O63B 23.2(4) . . . . ?
C62B C61B C63B O63B -97.3(4) . . . . ?
N61B C61B C63B C64B -92.7(4) . . . . ?
C62B C61B C63B C64B 146.8(4) . . . . ?
N61B C65B O63B C63B 12.2(5) . . . . ?
C51B C65B O63B C63B -171.7(3) . . . . ?
C64B C63B O63B C65B 98.7(4) . . . . ?
C61B C63B O63B C65B -20.9(4) . . . . ?
O62B C62B N71B C71B 16.8(6) . . . . ?
C61B C62B N71B C71B -162.2(4) . . . . ?
C62B N71B C71B C85B 92.1(4) . . . . ?
C62B N71B C71B C73B -140.3(4) . . . . ?
N71B C71B C73B C75B -62.5(5) . . . . ?
C85B C71B C73B C75B 63.0(5) . . . . ?
N71B C71B C73B C74B 64.3(5) . . . . ?
C85B C71B C73B C74B -170.1(4) . . . . ?
N71B C71B C85B N81B -20.5(6) . . . . ?
C73B C71B C85B N81B -149.5(4) . . . . ?
N71B C71B C85B S83B 164.5(3) . . . . ?
C73B C71B C85B S83B 35.5(5) . . . . ?
C71B C85B N81B C81B -175.2(4) . . . . ?
S83B C85B N81B C81B 0.1(5) . . . . ?
C85B N81B C81B C83B -0.1(5) . . . . ?
C85B N81B C81B C82B -179.9(4) . . . . ?
C11B N11B C82B O82B 4.1(7) . . . . ?
C11B N11B C82B C81B -174.9(4) . . . . ?
C83B C81B C82B O82B -1.0(7) . . . . ?
N81B C81B C82B O82B 178.7(4) . . . . ?
C83B C81B C82B N11B 178.0(4) . . . . ?
N81B C81B C82B N11B -2.3(6) . . . . ?
N81B C81B C83B S83B 0.0(5) . . . . ?
C82B C81B C83B S83B 179.8(3) . . . . ?
C81B C83B S83B C85B 0.1(4) . . . . ?
N81B C85B S83B C83B -0.1(4) . . . . ?
C71B C85B S83B C83B 175.3(4) . . . . ?
